data_8103313
loop_
_publ_author_name
'Weiming Xiao'
'Chao Chen'
'Bin Sun'
'Ning Zhang'

_publ_section_title
;
 Crystal structure of 1,4-diazoniabicyclo[2.2.2]octane
 3,3'-dicarboxybiphenyl-4,4'-dicarboxylate dihydrate, [C6H14N2][C16H8O8]
 &#x00B7; 2H2O
;
_journal_issue 2
_journal_name_full 'Zeitschrift f\"ur Kristallographie - New Crystal Structures'
_journal_page_first 151
_journal_volume 227
_journal_year 2012
_chemical_formula_moiety 'C22 H26 N2 O10'
_chemical_formula_sum 'C22 H26 N2 O10'
_chemical_formula_weight 478.45
_chemical_name_systematic
;
1,4-diazoniabicyclo[2.2.2]octane 3,3'-dicarboxy-biphenyl-4,4'-dicarboxylate 
dihydrate
;
_space_group_IT_number 2
_symmetry_cell_setting triclinic
_symmetry_space_group_name_Hall '-P 1'
_symmetry_space_group_name_H-M 'P -1'
_atom_sites_solution_hydrogens geom
_atom_sites_solution_primary direct
_atom_sites_solution_secondary difmap
_audit_creation_method SHELXL-97
_cell_angle_alpha 81.731(3)
_cell_angle_beta 85.688(3)
_cell_angle_gamma 87.024(3)
_cell_formula_units_Z 2
_cell_length_a 6.5808(12)
_cell_length_b 12.609(3)
_cell_length_c 12.765(2)
_cell_measurement_reflns_used 1057
_cell_measurement_temperature 110(2)
_cell_measurement_theta_max 26.91
_cell_measurement_theta_min 2.45
_cell_volume 1044.3(4)
_computing_cell_refinement 'Bruker SMART'
_computing_data_collection 'Bruker SMART'
_computing_data_reduction 'Bruker SAINT'
_computing_molecular_graphics 'Bruker SHELXTL'
_computing_publication_material 'Bruker SHELXTL'
_computing_structure_refinement 'SHELXL-97 (Sheldrick, 1997)'
_computing_structure_solution 'SHELXS-97 (Sheldrick, 1990)'
_diffrn_ambient_temperature 110(2)
_diffrn_measured_fraction_theta_full 0.991
_diffrn_measured_fraction_theta_max 0.991
_diffrn_measurement_device_type 'CCD area detector'
_diffrn_measurement_method 'phi and omega scans'
_diffrn_radiation_monochromator graphite
_diffrn_radiation_source 'fine-focus sealed tube'
_diffrn_radiation_type MoK\a
_diffrn_radiation_wavelength 0.71073
_diffrn_reflns_av_R_equivalents 0.0246
_diffrn_reflns_av_sigmaI/netI 0.0539
_diffrn_reflns_limit_h_max 7
_diffrn_reflns_limit_h_min -7
_diffrn_reflns_limit_k_max 15
_diffrn_reflns_limit_k_min -14
_diffrn_reflns_limit_l_max 13
_diffrn_reflns_limit_l_min -15
_diffrn_reflns_number 5253
_diffrn_reflns_theta_full 25.05
_diffrn_reflns_theta_max 25.05
_diffrn_reflns_theta_min 2.13
_exptl_absorpt_coefficient_mu 0.121
_exptl_absorpt_correction_T_max 0.9785
_exptl_absorpt_correction_T_min 0.9588
_exptl_absorpt_correction_type multi-scan
_exptl_absorpt_process_details SADABS
_exptl_crystal_colour colorless
_exptl_crystal_density_diffrn 1.521
_exptl_crystal_density_method 'not measured'
_exptl_crystal_description block
_exptl_crystal_F_000 504
_exptl_crystal_size_max 0.35
_exptl_crystal_size_mid 0.30
_exptl_crystal_size_min 0.18
_refine_diff_density_max 0.535
_refine_diff_density_min -0.374
_refine_diff_density_rms 0.064
_refine_ls_extinction_method none
_refine_ls_goodness_of_fit_ref 1.043
_refine_ls_hydrogen_treatment mixed
_refine_ls_matrix_type full
_refine_ls_number_parameters 329
_refine_ls_number_reflns 3664
_refine_ls_number_restraints 6
_refine_ls_restrained_S_all 1.048
_refine_ls_R_factor_all 0.0751
_refine_ls_R_factor_gt 0.0541
_refine_ls_shift/su_max 0.000
_refine_ls_shift/su_mean 0.000
_refine_ls_structure_factor_coef Fsqd
_refine_ls_weighting_details 'calc w=1/[\s^2^(Fo^2^)+(0.0720P)^2^+0.2608P] where P=(Fo^2^+2Fc^2^)/3'
_refine_ls_weighting_scheme calc
_refine_ls_wR_factor_gt 0.1332
_refine_ls_wR_factor_ref 0.1486
_reflns_number_gt 2649
_reflns_number_total 3664
_reflns_threshold_expression >2sigma(I)
_cod_data_source_file 1267-3639.cff
_cod_data_source_block 1
_cod_depositor_comments
;
The following automatic conversions were performed:

'_symmetry_cell_setting' value 'Triclinic' changed to 'triclinic'
according to /home/saulius/struct/CIF-dictionaries/cif_core.dic
dictionary named 'cif_core.dic' version 2.4.1 from
2010-06-29.

'_exptl_absorpt_correction_type' value 'Multi-scan'
changed to 'multi-scan' according to
/home/saulius/struct/CIF-dictionaries/cif_core.dic dictionary named
'cif_core.dic' version 2.4.1 from 2010-06-29.

Automatic conversion script
Id: cif_fix_values 1891 2012-01-12 08:04:46Z andrius 
;
_cod_original_cell_volume 1044.4(3)
_cod_original_sg_symbol_H-M P-1
_cod_database_code 8103313

loop_
_symmetry_equiv_pos_as_xyz
'x, y, z'
'-x, -y, -z'

loop_
_atom_site_label
_atom_site_type_symbol
_atom_site_fract_x
_atom_site_fract_y
_atom_site_fract_z
_atom_site_U_iso_or_equiv
_atom_site_adp_type
_atom_site_occupancy
_atom_site_symmetry_multiplicity
_atom_site_calc_flag
_atom_site_refinement_flags
C1 C 0.1434(4) 0.36554(19) 0.65117(19) 0.0137(5) Uani 1 1 d .
C2 C 0.1040(4) 0.28958(19) 0.58407(19) 0.0142(5) Uani 1 1 d .
C3 C 0.2369(4) 0.1997(2) 0.58452(19) 0.0161(6) Uani 1 1 d .
H3 H 0.2112 0.1470 0.5416 0.019 Uiso 1 1 calc R
C4 C 0.4042(4) 0.1843(2) 0.6448(2) 0.0159(6) Uani 1 1 d .
H4 H 0.4903 0.1217 0.6424 0.019 Uiso 1 1 calc R
C5 C 0.4485(4) 0.25863(19) 0.70874(19) 0.0141(5) Uani 1 1 d .
C6 C 0.3146(4) 0.3475(2) 0.70983(19) 0.0157(6) Uani 1 1 d .
H6 H 0.3419 0.3993 0.7535 0.019 Uiso 1 1 calc R
C7 C 0.6294(4) 0.24515(19) 0.77370(18) 0.0133(5) Uani 1 1 d .
C8 C 0.7612(4) 0.1546(2) 0.7749(2) 0.0168(6) Uani 1 1 d .
H8 H 0.7335 0.1023 0.7319 0.020 Uiso 1 1 calc R
C9 C 0.9309(4) 0.13603(19) 0.83534(19) 0.0147(6) Uani 1 1 d .
C10 C 0.9712(4) 0.21303(19) 0.90068(19) 0.0148(6) Uani 1 1 d .
C11 C 0.8441(4) 0.3053(2) 0.89590(19) 0.0158(6) Uani 1 1 d .
H11 H 0.8736 0.3596 0.9363 0.019 Uiso 1 1 calc R
C12 C 0.6783(4) 0.3214(2) 0.83537(19) 0.0163(6) Uani 1 1 d .
H12 H 0.5958 0.3854 0.8357 0.020 Uiso 1 1 calc R
C13 C 0.0173(4) 0.46664(19) 0.6706(2) 0.0156(6) Uani 1 1 d .
C14 C -0.0666(4) 0.29307(19) 0.51007(19) 0.0159(6) Uani 1 1 d .
C15 C 1.0552(4) 0.0344(2) 0.8171(2) 0.0190(6) Uani 1 1 d .
C16 C 1.1307(4) 0.2055(2) 0.9815(2) 0.0176(6) Uani 1 1 d .
C17 C 0.6000(4) 0.2505(2) 0.1284(2) 0.0246(6) Uani 1 1 d .
H17A H 0.6107 0.3127 0.0716 0.030 Uiso 1 1 calc R
H17B H 0.6253 0.1842 0.0954 0.030 Uiso 1 1 calc R
C18 C 0.7572(4) 0.2563(2) 0.2081(2) 0.0192(6) Uani 1 1 d .
H18A H 0.8630 0.1980 0.2037 0.023 Uiso 1 1 calc R
H18B H 0.8243 0.3258 0.1926 0.023 Uiso 1 1 calc R
C19 C 0.3681(5) 0.1534(2) 0.2609(2) 0.0338(8) Uani 1 1 d .
H19A H 0.3702 0.0897 0.2237 0.041 Uiso 1 1 calc R
H19B H 0.2353 0.1580 0.3023 0.041 Uiso 1 1 calc R
C20 C 0.5412(4) 0.1425(2) 0.3353(2) 0.0187(6) Uani 1 1 d .
H20A H 0.4858 0.1288 0.4101 0.022 Uiso 1 1 calc R
H20B H 0.6356 0.0817 0.3211 0.022 Uiso 1 1 calc R
C21 C 0.3631(5) 0.3481(2) 0.2376(2) 0.0343(8) Uani 1 1 d .
H21A H 0.2197 0.3549 0.2662 0.041 Uiso 1 1 calc R
H21B H 0.3931 0.4130 0.1863 0.041 Uiso 1 1 calc R
C22 C 0.5044(4) 0.3381(2) 0.3268(2) 0.0175(6) Uani 1 1 d .
H22A H 0.5791 0.4049 0.3230 0.021 Uiso 1 1 calc R
H22B H 0.4246 0.3264 0.3961 0.021 Uiso 1 1 calc R
N1 N 0.3929(3) 0.25080(17) 0.18315(17) 0.0178(5) Uani 1 1 d .
H1 H 0.298(5) 0.251(2) 0.128(3) 0.046(10) Uiso 1 1 d .
N2 N 0.6521(3) 0.24502(16) 0.31631(16) 0.0167(5) Uani 1 1 d .
H2A H 0.761(5) 0.246(2) 0.367(3) 0.042(9) Uiso 1 1 d .
O1 O 0.0737(3) 0.52296(14) 0.73236(14) 0.0209(4) Uani 1 1 d .
O2 O -0.1484(3) 0.49253(14) 0.62293(14) 0.0209(4) Uani 1 1 d .
H2 H -0.1683 0.4465 0.5838 0.031 Uiso 1 1 calc R
O3 O -0.2137(3) 0.36125(14) 0.51186(14) 0.0203(4) Uani 1 1 d .
O4 O -0.0553(3) 0.22419(14) 0.44756(14) 0.0234(5) Uani 1 1 d .
O5 O 1.0155(3) -0.01474(14) 0.74612(15) 0.0220(4) Uani 1 1 d .
O6 O 1.2026(3) 0.00034(15) 0.87645(17) 0.0325(5) Uani 1 1 d .
H6A H 1.2149 0.0433 0.9200 0.049 Uiso 1 1 calc R
O7 O 1.2494(3) 0.12413(15) 0.99910(15) 0.0304(5) Uani 1 1 d .
O8 O 1.1366(3) 0.28304(15) 1.03237(14) 0.0249(5) Uani 1 1 d .
O9 O 0.7934(3) 0.01877(17) 0.55921(17) 0.0328(5) Uani 1 1 d D
H9A H 0.863(4) 0.069(2) 0.5120(19) 0.049 Uiso 1 1 d D
H9B H 0.882(4) 0.014(2) 0.6135(18) 0.049 Uiso 1 1 d D
O10 O 0.2549(4) 0.49318(17) 0.93213(18) 0.0393(6) Uani 1 1 d D
H10A H 0.192(5) 0.493(3) 0.8719(17) 0.059 Uiso 1 1 d D
H10B H 0.206(5) 0.433(2) 0.969(2) 0.059 Uiso 1 1 d D

loop_
_atom_site_aniso_label
_atom_site_aniso_U_11
_atom_site_aniso_U_22
_atom_site_aniso_U_33
_atom_site_aniso_U_23
_atom_site_aniso_U_13
_atom_site_aniso_U_12
C1 0.0113(13) 0.0159(13) 0.0133(13) 0.0010(10) -0.0017(10) -0.0008(10)
C2 0.0117(13) 0.0170(13) 0.0134(13) -0.0019(10) 0.0015(10) -0.0009(10)
C3 0.0169(14) 0.0182(13) 0.0138(13) -0.0042(10) -0.0016(11) -0.0005(10)
C4 0.0118(13) 0.0150(13) 0.0207(14) -0.0036(10) -0.0017(11) 0.0052(10)
C5 0.0124(13) 0.0160(13) 0.0128(13) 0.0010(10) -0.0007(10) 0.0001(10)
C6 0.0170(14) 0.0179(13) 0.0125(13) -0.0035(10) 0.0000(11) -0.0009(10)
C7 0.0109(13) 0.0177(13) 0.0104(12) 0.0009(10) 0.0000(10) 0.0007(10)
C8 0.0182(14) 0.0154(13) 0.0174(14) -0.0027(10) -0.0059(11) 0.0006(10)
C9 0.0144(13) 0.0151(13) 0.0136(13) 0.0007(10) -0.0015(10) 0.0008(10)
C10 0.0137(13) 0.0188(13) 0.0110(13) 0.0000(10) 0.0004(10) -0.0008(10)
C11 0.0166(14) 0.0185(13) 0.0132(13) -0.0049(10) -0.0016(11) -0.0007(10)
C12 0.0132(13) 0.0185(14) 0.0171(13) -0.0037(10) -0.0016(11) 0.0034(10)
C13 0.0147(14) 0.0157(13) 0.0157(13) -0.0002(11) -0.0003(11) -0.0009(10)
C14 0.0165(14) 0.0173(14) 0.0132(13) 0.0017(10) -0.0035(11) -0.0015(11)
C15 0.0138(14) 0.0195(14) 0.0246(15) -0.0033(11) -0.0077(11) 0.0014(11)
C16 0.0149(14) 0.0207(14) 0.0173(14) -0.0021(11) -0.0029(11) 0.0001(11)
C17 0.0220(15) 0.0352(17) 0.0172(14) -0.0054(12) -0.0013(12) -0.0003(12)
C18 0.0151(14) 0.0194(14) 0.0227(15) -0.0042(11) 0.0023(11) 0.0005(11)
C19 0.0337(18) 0.0358(18) 0.0316(17) 0.0086(14) -0.0161(14) -0.0167(14)
C20 0.0211(14) 0.0156(13) 0.0189(14) 0.0004(11) -0.0039(11) 0.0000(11)
C21 0.0359(18) 0.0391(18) 0.0342(18) -0.0254(14) -0.0195(14) 0.0202(15)
C22 0.0163(14) 0.0167(13) 0.0203(14) -0.0060(11) -0.0047(11) 0.0063(10)
N1 0.0163(12) 0.0211(12) 0.0172(12) -0.0055(9) -0.0074(10) 0.0055(9)
N2 0.0142(12) 0.0195(12) 0.0169(12) -0.0042(9) -0.0062(10) 0.0049(9)
O1 0.0198(10) 0.0188(10) 0.0263(10) -0.0093(8) -0.0078(8) 0.0046(8)
O2 0.0187(10) 0.0193(10) 0.0267(11) -0.0087(8) -0.0102(8) 0.0083(8)
O3 0.0149(10) 0.0257(10) 0.0214(10) -0.0062(8) -0.0075(8) 0.0065(8)
O4 0.0262(11) 0.0203(10) 0.0268(11) -0.0100(8) -0.0149(9) 0.0076(8)
O5 0.0206(10) 0.0193(10) 0.0283(11) -0.0087(8) -0.0103(8) 0.0050(8)
O6 0.0333(12) 0.0244(11) 0.0452(14) -0.0162(9) -0.0265(10) 0.0153(9)
O7 0.0317(12) 0.0288(11) 0.0342(12) -0.0109(9) -0.0230(10) 0.0139(9)
O8 0.0272(11) 0.0269(11) 0.0235(11) -0.0105(9) -0.0137(9) 0.0077(8)
O9 0.0322(12) 0.0327(12) 0.0340(13) -0.0054(10) -0.0040(10) -0.0017(9)
O10 0.0537(15) 0.0284(12) 0.0361(13) -0.0042(10) -0.0064(11) -0.0017(10)

loop_
_atom_type_symbol
_atom_type_description
_atom_type_scat_dispersion_real
_atom_type_scat_dispersion_imag
_atom_type_scat_source
C C 0.0033 0.0016 'International Tables Vol C Tables 4.2.6.8 and 6.1.1.4'
H H 0.0000 0.0000 'International Tables Vol C Tables 4.2.6.8 and 6.1.1.4'
N N 0.0061 0.0033 'International Tables Vol C Tables 4.2.6.8 and 6.1.1.4'
O O 0.0106 0.0060 'International Tables Vol C Tables 4.2.6.8 and 6.1.1.4'

loop_
_geom_angle_atom_site_label_1
_geom_angle_atom_site_label_2
_geom_angle_atom_site_label_3
_geom_angle
C6 C1 C2 118.1(2)
C6 C1 C13 113.7(2)
C2 C1 C13 128.2(2)
C3 C2 C1 117.3(2)
C3 C2 C14 114.5(2)
C1 C2 C14 128.2(2)
C4 C3 C2 122.7(2)
C4 C3 H3 118.6
C2 C3 H3 118.6
C3 C4 C5 121.0(2)
C3 C4 H4 119.5
C5 C4 H4 119.5
C4 C5 C6 116.5(2)
C4 C5 C7 122.3(2)
C6 C5 C7 121.2(2)
C5 C6 C1 124.3(2)
C5 C6 H6 117.8
C1 C6 H6 117.8
C12 C7 C8 116.2(2)
C12 C7 C5 122.5(2)
C8 C7 C5 121.3(2)
C9 C8 C7 124.2(2)
C9 C8 H8 117.9
C7 C8 H8 117.9
C8 C9 C10 118.1(2)
C8 C9 C15 113.4(2)
C10 C9 C15 128.4(2)
C11 C10 C9 117.4(2)
C11 C10 C16 114.6(2)
C9 C10 C16 127.9(2)
C12 C11 C10 123.0(2)
C12 C11 H11 118.5
C10 C11 H11 118.5
C11 C12 C7 120.9(2)
C11 C12 H12 119.5
C7 C12 H12 119.5
O1 C13 O2 120.1(2)
O1 C13 C1 119.3(2)
O2 C13 C1 120.5(2)
O4 C14 O3 121.7(2)
O4 C14 C2 116.8(2)
O3 C14 C2 121.5(2)
O5 C15 O6 120.1(2)
O5 C15 C9 119.7(2)
O6 C15 C9 120.1(2)
O8 C16 O7 121.1(2)
O8 C16 C10 117.0(2)
O7 C16 C10 121.9(2)
N1 C17 C18 109.3(2)
N1 C17 H17A 109.8
C18 C17 H17A 109.8
N1 C17 H17B 109.8
C18 C17 H17B 109.8
H17A C17 H17B 108.3
N2 C18 C17 108.6(2)
N2 C18 H18A 110.0
C17 C18 H18A 110.0
N2 C18 H18B 110.0
C17 C18 H18B 110.0
H18A C18 H18B 108.4
N1 C19 C20 109.3(2)
N1 C19 H19A 109.8
C20 C19 H19A 109.8
N1 C19 H19B 109.8
C20 C19 H19B 109.8
H19A C19 H19B 108.3
N2 C20 C19 108.0(2)
N2 C20 H20A 110.1
C19 C20 H20A 110.1
N2 C20 H20B 110.1
C19 C20 H20B 110.1
H20A C20 H20B 108.4
N1 C21 C22 109.1(2)
N1 C21 H21A 109.9
C22 C21 H21A 109.9
N1 C21 H21B 109.9
C22 C21 H21B 109.9
H21A C21 H21B 108.3
N2 C22 C21 108.5(2)
N2 C22 H22A 110.0
C21 C22 H22A 110.0
N2 C22 H22B 110.0
C21 C22 H22B 110.0
H22A C22 H22B 108.4
C19 N1 C17 110.5(2)
C19 N1 C21 110.1(2)
C17 N1 C21 108.8(2)
C19 N1 H1 109.2(19)
C17 N1 H1 106.0(19)
C21 N1 H1 112.1(18)
C18 N2 C20 108.96(19)
C18 N2 C22 110.42(19)
C20 N2 C22 109.89(19)
C18 N2 H2A 106.3(18)
C20 N2 H2A 112.6(18)
C22 N2 H2A 108.6(17)
C13 O2 H2 109.5
C15 O6 H6A 109.5
H9A O9 H9B 97.2(19)
H10A O10 H10B 99(2)

loop_
_geom_bond_atom_site_label_1
_geom_bond_atom_site_label_2
_geom_bond_distance
C1 C6 1.390(3)
C1 C2 1.419(3)
C1 C13 1.525(3)
C2 C3 1.395(3)
C2 C14 1.516(3)
C3 C4 1.380(3)
C3 H3 0.9500
C4 C5 1.384(3)
C4 H4 0.9500
C5 C6 1.390(3)
C5 C7 1.490(3)
C6 H6 0.9500
C7 C12 1.391(3)
C7 C8 1.396(3)
C8 C9 1.396(3)
C8 H8 0.9500
C9 C10 1.415(3)
C9 C15 1.521(3)
C10 C11 1.394(3)
C10 C16 1.516(3)
C11 C12 1.374(3)
C11 H11 0.9500
C12 H12 0.9500
C13 O1 1.223(3)
C13 O2 1.293(3)
C14 O4 1.257(3)
C14 O3 1.262(3)
C15 O5 1.219(3)
C15 O6 1.294(3)
C16 O8 1.252(3)
C16 O7 1.261(3)
C17 N1 1.485(3)
C17 C18 1.517(4)
C17 H17A 0.9900
C17 H17B 0.9900
C18 N2 1.488(3)
C18 H18A 0.9900
C18 H18B 0.9900
C19 N1 1.472(3)
C19 C20 1.526(4)
C19 H19A 0.9900
C19 H19B 0.9900
C20 N2 1.498(3)
C20 H20A 0.9900
C20 H20B 0.9900
C21 N1 1.491(3)
C21 C22 1.512(4)
C21 H21A 0.9900
C21 H21B 0.9900
C22 N2 1.499(3)
C22 H22A 0.9900
C22 H22B 0.9900
N1 H1 0.97(3)
N2 H2A 1.00(3)
O2 H2 0.8400
O6 H6A 0.8400
O9 H9A 0.923(17)
O9 H9B 0.931(17)
O10 H10A 0.901(18)
O10 H10B 0.895(18)
